data_4518775
loop_
_publ_author_name
'Zeng, Ziyu'
'Kociok-K\"ohn, Gabriele'
'Woodman, Timothy J.'
'Rowan, Michael G.'
'Blagbrough, Ian S.'

_publ_section_title
;
 The <sup>1</sup>H NMR Spectroscopic Effect of Steric Compression Is Found
 in [3.3.1]Oxa- and Azabicycles and Their Analogues.
;
_journal_issue 19
_journal_name_full 'ACS omega'
_journal_page_first 12769
_journal_page_last 12786
_journal_paper_doi 10.1021/acsomega.1c01093
_journal_volume 6
_journal_year 2021
_chemical_absolute_configuration ad
_chemical_formula_moiety 'C10 H18 O4'
_chemical_formula_sum 'C10 H18 O4'
_chemical_formula_weight 202.24
_space_group_crystal_system monoclinic
_space_group_IT_number 4
_space_group_name_Hall 'P 2yb'
_space_group_name_H-M_alt 'P 1 21 1'
_atom_sites_solution_hydrogens mixed
_audit_creation_method SHELXL-2018/3
_cell_angle_alpha 90
_cell_angle_beta 95.080(4)
_cell_angle_gamma 90
_cell_formula_units_Z 2
_cell_length_a 5.9795(2)
_cell_length_b 10.4226(5)
_cell_length_c 8.2748(3)
_cell_measurement_reflns_used 5209
_cell_measurement_temperature 150(2)
_cell_measurement_theta_max 72.9260
_cell_measurement_theta_min 5.3550
_cell_volume 513.68(4)
_computing_cell_refinement 'CrysAlisPro 1.171.39.46 (Rigaku OD, 2018)'
_computing_data_collection 'CrysAlisPro 1.171.39.46 (Rigaku OD, 2018)'
_computing_data_reduction 'CrysAlisPro 1.171.39.46 (Rigaku OD, 2018)'
_computing_molecular_graphics 'ORTEP3 for Windows - Farrugia, L. J. J. Appl. Crystallogr. 1997, 30, 565'
_computing_publication_material
;
 'WinGX publication routines, Farrugia, 
 L. J., J. Appl. Crystallogr., 1999, 32, 837-838
;
_computing_structure_refinement
;
 SHELXL-2018/3 (Sheldrick, 2016)
 Sheldrick GM (2008) Acta Crystallogr A64:112--122 and 
 C. B. H\"ubschle, G. M. Sheldrick and B. Dittrich
 ShelXle: a Qt graphical user interface for SHELXL
 J. Appl. Cryst., 44, (2011) 1281-1284.
;
_computing_structure_solution
; 
 SHELXT
 Sheldrick, G. M. (2008). Acta Cryst. A64, 112-122.
;
_diffrn_ambient_environment N~2~
_diffrn_ambient_temperature 150.01(10)
_diffrn_detector 'CCD plate'
_diffrn_detector_area_resol_mean 8.1150
_diffrn_detector_type EosS2
_diffrn_measured_fraction_theta_full 1.000
_diffrn_measured_fraction_theta_max 0.998
_diffrn_measurement_device 'four-circle diffractometer'
_diffrn_measurement_device_type 'SuperNova, Dual, Cu at home/near, EosS2'
_diffrn_measurement_method '\w scans'
_diffrn_radiation_monochromator mirror
_diffrn_radiation_probe x-ray
_diffrn_radiation_type 'Cu K\a'
_diffrn_radiation_wavelength 1.54184
_diffrn_reflns_av_R_equivalents 0.0342
_diffrn_reflns_av_unetI/netI 0.0259
_diffrn_reflns_Laue_measured_fraction_full 1.000
_diffrn_reflns_Laue_measured_fraction_max 0.998
_diffrn_reflns_limit_h_max 7
_diffrn_reflns_limit_h_min -7
_diffrn_reflns_limit_k_max 12
_diffrn_reflns_limit_k_min -12
_diffrn_reflns_limit_l_max 10
_diffrn_reflns_limit_l_min -10
_diffrn_reflns_number 7894
_diffrn_reflns_point_group_measured_fraction_full 0.971
_diffrn_reflns_point_group_measured_fraction_max 0.964
_diffrn_reflns_theta_full 67.684
_diffrn_reflns_theta_max 73.299
_diffrn_reflns_theta_min 5.367
_diffrn_source 'micro-focus sealed X-ray tube'
_diffrn_source_type 'SuperNova (Cu) X-ray Source'
_exptl_absorpt_coefficient_mu 0.828
_exptl_absorpt_correction_T_max 1.00000
_exptl_absorpt_correction_T_min 0.85223
_exptl_absorpt_correction_type multi-scan
_exptl_absorpt_process_details
;
CrysAlisPro 1.171.39.46 (Rigaku Oxford Diffraction, 2018)
Empirical absorption correction using spherical harmonics,
 implemented in SCALE3 ABSPACK scaling algorithm.
;
_exptl_crystal_colour colourless
_exptl_crystal_density_diffrn 1.308
_exptl_crystal_description block
_exptl_crystal_F_000 220
_exptl_crystal_size_max 0.160
_exptl_crystal_size_mid 0.120
_exptl_crystal_size_min 0.080
_refine_diff_density_max 0.220
_refine_diff_density_min -0.153
_refine_diff_density_rms 0.032
_refine_ls_abs_structure_details
;
 Flack x determined using 844 quotients [(I+)-(I-)]/[(I+)+(I-)]
 (Parsons, Flack and Wagner, Acta Cryst. B69 (2013) 249-259).
;
_refine_ls_abs_structure_Flack 0.12(10)
_refine_ls_extinction_method none
_refine_ls_goodness_of_fit_ref 1.052
_refine_ls_hydrogen_treatment mixed
_refine_ls_matrix_type full
_refine_ls_number_parameters 139
_refine_ls_number_reflns 1990
_refine_ls_number_restraints 1
_refine_ls_restrained_S_all 1.051
_refine_ls_R_factor_all 0.0306
_refine_ls_R_factor_gt 0.0297
_refine_ls_shift/su_max 0.000
_refine_ls_shift/su_mean 0.000
_refine_ls_structure_factor_coef Fsqd
_refine_ls_weighting_details 'w=1/[\s^2^(Fo^2^)+(0.0459P)^2^+0.0406P] where P=(Fo^2^+2Fc^2^)/3'
_refine_ls_weighting_scheme calc
_refine_ls_wR_factor_gt 0.0764
_refine_ls_wR_factor_ref 0.0773
_reflns_Friedel_coverage 0.824
_reflns_Friedel_fraction_full 0.939
_reflns_Friedel_fraction_max 0.926
_reflns_number_gt 1937
_reflns_number_total 1990
_reflns_threshold_expression 'I > 2\s(I)'
_cod_data_source_file ao1c01093_si_006.cif
_cod_data_source_block s18phar11
_cod_original_sg_symbol_H-M 'P 21'
_cod_database_code 4518775
_shelx_shelxl_version_number 2018/3
_shelx_space_group_comment
;
The symmetry employed for this shelxl refinement is uniquely defined
by the following loop, which should always be used as a source of
symmetry information in preference to the above space-group names.
They are only intended as comments.
;
_shelx_estimated_absorpt_t_min 0.879
_shelx_estimated_absorpt_t_max 0.937
_oxdiff_exptl_absorpt_empirical_full_min 0.737
_oxdiff_exptl_absorpt_empirical_full_max 1.407
_oxdiff_exptl_absorpt_empirical_details
;
Empirical correction (ABSPACK) includes:
- Absorption correction using spherical harmonics
- Frame scaling
;

loop_
_space_group_symop_operation_xyz
'x, y, z'
'-x, y+1/2, -z'

loop_
_atom_site_label
_atom_site_type_symbol
_atom_site_fract_x
_atom_site_fract_y
_atom_site_fract_z
_atom_site_U_iso_or_equiv
_atom_site_adp_type
_atom_site_occupancy
_atom_site_site_symmetry_order
_atom_site_calc_flag
_atom_site_refinement_flags_posn
_atom_site_refinement_flags_adp
_atom_site_refinement_flags_occupancy
_atom_site_disorder_assembly
_atom_site_disorder_group
O1 O 0.9833(2) 0.40020(15) 0.66540(17) 0.0283(3) Uani 1 1 d . . . . .
O2 O 0.4122(2) 0.42586(17) 1.05329(18) 0.0336(4) Uani 1 1 d . . . . .
H2 H 0.446(5) 0.477(3) 1.126(4) 0.038(7) Uiso 1 1 d . . . . .
O3 O 0.5403(3) 0.58806(16) 0.30334(17) 0.0306(3) Uani 1 1 d . . . . .
H3 H 0.543(4) 0.666(3) 0.307(3) 0.030(7) Uiso 1 1 d . . . . .
O4 O 0.4203(2) 0.34542(14) 0.68544(16) 0.0229(3) Uani 1 1 d . . . . .
H4 H 0.285(6) 0.366(3) 0.667(3) 0.044(8) Uiso 1 1 d . . . . .
C1 C 0.8918(3) 0.3496(2) 0.8070(2) 0.0265(4) Uani 1 1 d . . . . .
H1A H 1.014926 0.336680 0.893625 0.032 Uiso 1 1 calc R U . . .
H1B H 0.823119 0.264861 0.780566 0.032 Uiso 1 1 calc R U . . .
C2 C 0.7146(3) 0.43815(19) 0.8702(2) 0.0221(4) Uani 1 1 d . . . . .
C3 C 0.6140(3) 0.3691(2) 1.0107(2) 0.0288(4) Uani 1 1 d . . . . .
H3A H 0.584243 0.278529 0.979827 0.035 Uiso 1 1 calc R U . . .
H3B H 0.725223 0.369608 1.106763 0.035 Uiso 1 1 calc R U . . .
C4 C 0.8141(3) 0.56816(19) 0.9278(2) 0.0273(4) Uani 1 1 d . . . . .
H4A H 0.697338 0.617201 0.978901 0.033 Uiso 1 1 calc R U . . .
H4B H 0.939117 0.552375 1.012110 0.033 Uiso 1 1 calc R U . . .
C5 C 0.9013(3) 0.6503(2) 0.7940(3) 0.0291(4) Uani 1 1 d . . . . .
H5A H 1.046643 0.615313 0.765543 0.035 Uiso 1 1 calc R U . . .
H5B H 0.927880 0.738783 0.834974 0.035 Uiso 1 1 calc R U . . .
C6 C 0.7361(3) 0.6543(2) 0.6415(2) 0.0273(4) Uani 1 1 d . . . . .
H6A H 0.813624 0.691152 0.551330 0.033 Uiso 1 1 calc R U . . .
H6B H 0.610583 0.712374 0.661678 0.033 Uiso 1 1 calc R U . . .
C7 C 0.6388(3) 0.52280(18) 0.5881(2) 0.0212(4) Uani 1 1 d . . . . .
C8 C 0.4565(3) 0.5397(2) 0.4469(2) 0.0255(4) Uani 1 1 d . . . . .
H8A H 0.383616 0.455806 0.422456 0.031 Uiso 1 1 calc R U . . .
H8B H 0.340381 0.599205 0.480929 0.031 Uiso 1 1 calc R U . . .
C9 C 0.8173(3) 0.4305(2) 0.5353(2) 0.0247(4) Uani 1 1 d . . . . .
H9A H 0.743643 0.350274 0.494414 0.030 Uiso 1 1 calc R U . . .
H9B H 0.891831 0.469595 0.445145 0.030 Uiso 1 1 calc R U . . .
C10 C 0.5320(3) 0.46356(17) 0.7321(2) 0.0196(4) Uani 1 1 d . . . . .
H10 H 0.419956 0.525114 0.770565 0.023 Uiso 1 1 calc R U . . .

loop_
_atom_site_aniso_label
_atom_site_aniso_U_11
_atom_site_aniso_U_22
_atom_site_aniso_U_33
_atom_site_aniso_U_23
_atom_site_aniso_U_13
_atom_site_aniso_U_12
O1 0.0156(6) 0.0363(9) 0.0328(7) 0.0019(6) 0.0009(5) 0.0045(5)
O2 0.0268(7) 0.0453(10) 0.0289(7) -0.0077(7) 0.0047(5) -0.0047(7)
O3 0.0433(8) 0.0217(9) 0.0260(7) 0.0001(5) -0.0017(5) -0.0013(6)
O4 0.0150(6) 0.0204(7) 0.0328(7) -0.0021(5) -0.0006(5) -0.0012(5)
C1 0.0195(8) 0.0274(11) 0.0320(10) 0.0018(8) -0.0014(7) 0.0038(8)
C2 0.0178(8) 0.0243(10) 0.0237(8) 0.0002(7) -0.0012(7) 0.0013(7)
C3 0.0281(9) 0.0314(12) 0.0265(9) 0.0015(8) 0.0009(7) -0.0002(8)
C4 0.0254(9) 0.0279(11) 0.0274(9) -0.0046(7) -0.0038(7) -0.0021(7)
C5 0.0254(9) 0.0273(11) 0.0334(11) -0.0034(8) -0.0046(8) -0.0061(8)
C6 0.0276(9) 0.0221(10) 0.0314(10) 0.0018(8) -0.0028(8) -0.0042(8)
C7 0.0189(8) 0.0191(9) 0.0250(8) -0.0010(7) -0.0016(6) -0.0005(7)
C8 0.0250(9) 0.0233(10) 0.0273(9) 0.0007(8) -0.0036(7) -0.0009(8)
C9 0.0196(8) 0.0279(11) 0.0265(9) -0.0018(8) 0.0015(6) -0.0001(8)
C10 0.0157(7) 0.0174(9) 0.0250(8) -0.0037(7) -0.0010(6) 0.0005(6)

loop_
_atom_type_symbol
_atom_type_description
_atom_type_scat_dispersion_real
_atom_type_scat_dispersion_imag
_atom_type_scat_source
C C 0.0181 0.0091 'International Tables Vol C Tables 4.2.6.8 and 6.1.1.4'
H H 0.0000 0.0000 'International Tables Vol C Tables 4.2.6.8 and 6.1.1.4'
O O 0.0492 0.0322 'International Tables Vol C Tables 4.2.6.8 and 6.1.1.4'

loop_
_geom_angle_atom_site_label_1
_geom_angle_atom_site_label_2
_geom_angle_atom_site_label_3
_geom_angle
_geom_angle_site_symmetry_1
_geom_angle_site_symmetry_3
_geom_angle_publ_flag
C9 O1 C1 113.88(13) . . ?
C3 O2 H2 107(2) . . ?
C8 O3 H3 109.5(17) . . ?
C10 O4 H4 104(2) . . ?
O1 C1 C2 112.46(17) . . ?
O1 C1 H1A 109.1 . . ?
C2 C1 H1A 109.1 . . ?
O1 C1 H1B 109.1 . . ?
C2 C1 H1B 109.1 . . ?
H1A C1 H1B 107.8 . . ?
C1 C2 C10 108.55(14) . . ?
C1 C2 C3 107.78(16) . . ?
C10 C2 C3 110.18(14) . . ?
C1 C2 C4 112.11(15) . . ?
C10 C2 C4 108.01(15) . . ?
C3 C2 C4 110.20(15) . . ?
O2 C3 C2 113.10(17) . . ?
O2 C3 H3A 109.0 . . ?
C2 C3 H3A 109.0 . . ?
O2 C3 H3B 109.0 . . ?
C2 C3 H3B 109.0 . . ?
H3A C3 H3B 107.8 . . ?
C5 C4 C2 114.65(16) . . ?
C5 C4 H4A 108.6 . . ?
C2 C4 H4A 108.6 . . ?
C5 C4 H4B 108.6 . . ?
C2 C4 H4B 108.6 . . ?
H4A C4 H4B 107.6 . . ?
C4 C5 C6 112.04(16) . . ?
C4 C5 H5A 109.2 . . ?
C6 C5 H5A 109.2 . . ?
C4 C5 H5B 109.2 . . ?
C6 C5 H5B 109.2 . . ?
H5A C5 H5B 107.9 . . ?
C5 C6 C7 114.35(16) . . ?
C5 C6 H6A 108.7 . . ?
C7 C6 H6A 108.7 . . ?
C5 C6 H6B 108.7 . . ?
C7 C6 H6B 108.7 . . ?
H6A C6 H6B 107.6 . . ?
C9 C7 C10 108.56(15) . . ?
C9 C7 C8 108.72(15) . . ?
C10 C7 C8 108.77(14) . . ?
C9 C7 C6 112.75(15) . . ?
C10 C7 C6 108.02(15) . . ?
C8 C7 C6 109.94(16) . . ?
O3 C8 C7 113.42(15) . . ?
O3 C8 H8A 108.9 . . ?
C7 C8 H8A 108.9 . . ?
O3 C8 H8B 108.9 . . ?
C7 C8 H8B 108.9 . . ?
H8A C8 H8B 107.7 . . ?
O1 C9 C7 112.21(15) . . ?
O1 C9 H9A 109.2 . . ?
C7 C9 H9A 109.2 . . ?
O1 C9 H9B 109.2 . . ?
C7 C9 H9B 109.2 . . ?
H9A C9 H9B 107.9 . . ?
O4 C10 C7 110.65(14) . . ?
O4 C10 C2 109.62(14) . . ?
C7 C10 C2 109.38(13) . . ?
O4 C10 H10 109.1 . . ?
C7 C10 H10 109.1 . . ?
C2 C10 H10 109.1 . . ?

loop_
_geom_bond_atom_site_label_1
_geom_bond_atom_site_label_2
_geom_bond_distance
_geom_bond_site_symmetry_2
_geom_bond_publ_flag
O1 C9 1.434(2) . ?
O1 C1 1.437(2) . ?
O2 C3 1.416(2) . ?
O2 H2 0.81(3) . ?
O3 C8 1.422(2) . ?
O3 H3 0.81(3) . ?
O4 C10 1.437(2) . ?
O4 H4 0.84(3) . ?
C1 C2 1.532(3) . ?
C1 H1A 0.9900 . ?
C1 H1B 0.9900 . ?
C2 C10 1.532(2) . ?
C2 C3 1.535(3) . ?
C2 C4 1.538(3) . ?
C3 H3A 0.9900 . ?
C3 H3B 0.9900 . ?
C4 C5 1.527(3) . ?
C4 H4A 0.9900 . ?
C4 H4B 0.9900 . ?
C5 C6 1.533(3) . ?
C5 H5A 0.9900 . ?
C5 H5B 0.9900 . ?
C6 C7 1.538(3) . ?
C6 H6A 0.9900 . ?
C6 H6B 0.9900 . ?
C7 C9 1.530(3) . ?
C7 C10 1.530(2) . ?
C7 C8 1.536(2) . ?
C8 H8A 0.9900 . ?
C8 H8B 0.9900 . ?
C9 H9A 0.9900 . ?
C9 H9B 0.9900 . ?
C10 H10 1.0000 . ?

loop_
_geom_hbond_atom_site_label_D
_geom_hbond_atom_site_label_H
_geom_hbond_atom_site_label_A
_geom_hbond_distance_DH
_geom_hbond_distance_HA
_geom_hbond_distance_DA
_geom_hbond_angle_DHA
_geom_hbond_site_symmetry_A
_geom_hbond_publ_flag
O2 H2 O3 0.81(3) 1.92(3) 2.729(2) 176(3) 1_556 yes
O3 H3 O4 0.81(3) 1.89(3) 2.694(2) 175(3) 2_656 yes
O4 H4 O1 0.84(3) 1.84(3) 2.6654(18) 169(3) 1_455 yes

loop_
_geom_torsion_atom_site_label_1
_geom_torsion_atom_site_label_2
_geom_torsion_atom_site_label_3
_geom_torsion_atom_site_label_4
_geom_torsion
_geom_torsion_site_symmetry_1
_geom_torsion_site_symmetry_2
_geom_torsion_site_symmetry_3
_geom_torsion_site_symmetry_4
_geom_torsion_publ_flag
C9 O1 C1 C2 -55.0(2) . . . . ?
O1 C1 C2 C10 55.5(2) . . . . ?
O1 C1 C2 C3 174.87(15) . . . . ?
O1 C1 C2 C4 -63.7(2) . . . . ?
C1 C2 C3 O2 -165.30(16) . . . . ?
C10 C2 C3 O2 -47.0(2) . . . . ?
C4 C2 C3 O2 72.1(2) . . . . ?
C1 C2 C4 C5 64.9(2) . . . . ?
C10 C2 C4 C5 -54.6(2) . . . . ?
C3 C2 C4 C5 -175.05(17) . . . . ?
C2 C4 C5 C6 45.4(2) . . . . ?
C4 C5 C6 C7 -45.6(2) . . . . ?
C5 C6 C7 C9 -64.9(2) . . . . ?
C5 C6 C7 C10 55.0(2) . . . . ?
C5 C6 C7 C8 173.58(16) . . . . ?
C9 C7 C8 O3 -58.8(2) . . . . ?
C10 C7 C8 O3 -176.86(15) . . . . ?
C6 C7 C8 O3 65.1(2) . . . . ?
C1 O1 C9 C7 55.4(2) . . . . ?
C10 C7 C9 O1 -56.46(19) . . . . ?
C8 C7 C9 O1 -174.64(15) . . . . ?
C6 C7 C9 O1 63.2(2) . . . . ?
C9 C7 C10 O4 -62.58(17) . . . . ?
C8 C7 C10 O4 55.57(18) . . . . ?
C6 C7 C10 O4 174.86(14) . . . . ?
C9 C7 C10 C2 58.28(18) . . . . ?
C8 C7 C10 C2 176.42(15) . . . . ?
C6 C7 C10 C2 -64.28(18) . . . . ?
C1 C2 C10 O4 63.69(18) . . . . ?
C3 C2 C10 O4 -54.11(19) . . . . ?
C4 C2 C10 O4 -174.53(14) . . . . ?
C1 C2 C10 C7 -57.79(19) . . . . ?
C3 C2 C10 C7 -175.59(15) . . . . ?
C4 C2 C10 C7 63.99(17) . . . . ?
